data_2003077
loop_
_publ_author_name
'Ling, C. D.'
'Schmid, S.'
'Withers, R. L.'
'Thompson, J. G.'
'Ishizawa, N.'
'Kishimoto, S'

_publ_section_title
;
 Solution and refinement of the crystal structure of Bi~7~Ta~3~O~18~
;
_journal_issue 2
_journal_name_full 'Acta Crystallographica Section B'
_journal_page_first 157
_journal_page_last 164
_journal_paper_doi 10.1107/S0108768198011148
_journal_volume 55
_journal_year 1999
_chemical_formula_sum 'Bi7 O18 Ta3'
_chemical_formula_weight 2293.71
_chemical_name_systematic
;
bismuth tantalum oxide
;
_space_group_IT_number 12
_symmetry_cell_setting monoclinic
_symmetry_space_group_name_Hall '-C 2y'
_symmetry_space_group_name_H-M 'C 1 2/m 1'
_cell_angle_alpha 90.0
_cell_angle_beta 109.2375(11)
_cell_angle_gamma 90.0
_cell_formula_units_Z 4
_cell_length_a 34.0084(9)
_cell_length_b 7.6069(2)
_cell_length_c 6.63644(17)
_cell_measurement_temperature 293
_cell_volume 1620.97(7)
_computing_structure_refinement GSAS
_diffrn_ambient_temperature 293
_diffrn_measurement_device '3He gas and ZnS scintillation counters'
_diffrn_measurement_method time-of-flight
_diffrn_radiation_probe neutron
_diffrn_radiation_source spallation
_diffrn_radiation_type neutron
_refine_ls_goodness_of_fit_all 5.41
_refine_ls_number_parameters 116
_cod_data_source_file os0006.cif
_cod_data_source_block pow
_cod_original_cell_volume 1620.94(7)
_cod_original_sg_symbol_H-M 'C 2/m'
_cod_original_formula_sum 'Bi7 Ta3 O18'
_cod_database_code 2003077

loop_
_symmetry_equiv_pos_as_xyz
+x,+y,+z
-x,+y,-z
-x,-y,-z
+x,-y,+z
+x+1/2,+y+1/2,+z
-x+1/2,+y+1/2,-z
-x+1/2,-y+1/2,-z
+x+1/2,-y+1/2,+z

loop_
_atom_site_label
_atom_site_fract_x
_atom_site_fract_y
_atom_site_fract_z
_atom_site_U_iso_or_equiv
_atom_site_thermal_displace_type
_atom_site_occupancy
Bi1 .24592(12) .5 .4693(6) .0114(7) Uiso 1.0
Bi2 .14509(7) .2522(4) .4641(3) .0154(5) Uiso 1.0
Bi3 .14788(9) .5 .9794(5) .0019(6) Uiso 1.0
Ta4 .05535(7) .2490(3) .9919(4) .0011(4) Uiso 1.0
Bi5 .04985(10) .5 .4544(6) .0234(11) Uiso 1.0
Ta6 .25 .25 .0 .0032(8) Uiso 1.0
Bi7 .16126(10) .0 .0205(5) .0119(6) Uiso 1.0
Bi8 .05314(9) .0 .5117(5) .0043(6) Uiso 1.0
O9 .07053(12) .5 .0872(5) .0016(8) Uiso 1.0
O10 .11913(9) .2017(4) .0979(5) .0085(7) Uiso 1.0
O11 .04957(9) .2973(4) .7019(4) .0064(6) Uiso 1.0
O12 .07096(9) .2109(5) .3232(5) .0106(7) Uiso 1.0
O13 .04746(14) .0 .9260(7) .0098(10) Uiso 1.0
O14 .0 .2889(5) .0 .0026(7) Uiso 1.0
O15 .23936(13) .2937(7) .6883(7) .0436(13) Uiso 1.0
O16 .23930(15) .0 .9454(8) .0140(10) Uiso 1.0
O17 .16979(15) .5 .3363(8) .0131(10) Uiso 1.0
O18 .18926(11) .2898(5) .9466(6) .0223(9) Uiso 1.0
O19 .11791(16) .0 .6697(8) .0206(12) Uiso 1.0
O20 .11376(13) .5 .5550(7) .0035(8) Uiso 1.0
O21 .18336(13) .0 .3733(7) .0086(8) Uiso 1.0

loop_
_atom_type_symbol
_atom_type_description
_atom_type_scat_dispersion_real
_atom_type_scat_dispersion_imag
_atom_type_scat_source
Bi ? -9.511 4.206 Int._Tables_Vol_IV_Tables_2.2B_and_2.3.1
Ta ? -3.946 10.597 Int._Tables_Vol_IV_Tables_2.2B_and_2.3.1
O ? .015015 .012024 Int._Tables_Vol_IV_Tables_2.2B_and_2.3.1
